data_7222668
loop_
_publ_author_name
'Joergens, S.'
'Mewis, A.'

_publ_section_title
;
 Neue Chalcogenophosphate: K Ba P S4, K Ba P Se4 und Ba3 P O4 P Se4
;
_journal_name_full
;
Zeitschrift fuer Naturforschung, Teil B. Anorganische Chemie, Organische 
Chemie (42,1987-)
;
_journal_page_first 431
_journal_page_last 436
_journal_volume 60
_journal_year 2005
_chemical_formula_sum 'Ba3 O4 P2 Se4'
_space_group_IT_number 62
_symmetry_space_group_name_Hall '-P 2ac 2n'
_symmetry_space_group_name_H-M 'P n m a'
_cell_angle_alpha 90
_cell_angle_beta 90
_cell_angle_gamma 90
_cell_formula_units_Z 8
_cell_length_a 6.779
_cell_length_b 7.108
_cell_length_c 12.727
_cell_volume 613.252
_citation_journal_id_ASTM ZNBSEN
_cod_data_source_file Joergens_ZNBSEN_2005_1857.cif
_cod_data_source_block Ba3O4P2Se4
_cod_original_cell_volume 613.2521
_cod_database_code 7222668

loop_
_symmetry_equiv_pos_as_xyz
x,y,z
-x+1/2,-y,z+1/2
x+1/2,-y+1/2,-z+1/2
-x,y+1/2,-z
-x,-y,-z
x-1/2,y,-z-1/2
-x-1/2,y-1/2,z-1/2
x,-y-1/2,z

loop_
_atom_site_label
_atom_site_type_symbol
_atom_site_fract_x
_atom_site_fract_y
_atom_site_fract_z
_atom_site_occupancy
_atom_site_U_iso_or_equiv
Se4 Se-2 0.20441 0.0606 0.8677 1 0.0
Se1 Se-2 0.33958 0.23564 0.11269 1 0.0
P1 P+5 0.8591 0.306 0.61471 1 0.0
Ba2 Ba+2 0.04499 0.18503 0.35117 1 0.0
Se2 Se-2 0.45941 0.83407 0.63185 1 0.0
P2 P+5 0.6083 0.1966 0.1908 1 0.0
O4 O-2 0.7171 0.1791 0.6951 1 0.0
Ba3 Ba+2 0.70741 0.26728 0.88912 1 0.0
O1 O-2 0.9314 0.4418 0.6801 1 0.0
Se3 Se-2 0.23802 0.54934 0.86172 1 0.0
O3 O-2 0.7432 0.4081 0.5267 1 0.0
O2 O-2 0.0463 0.173 0.5616 1 0.0
Ba1 Ba+2 0.35254 0.31839 0.62399 1 0.0
